data_2311573
loop_
_publ_author_name
'Neumann, Tristan'
'Jess, Inke'
'N\"ather, Christian'

_publ_section_title
;
 Crystal structures of
 (aceto-nitrile-\k<i>N</i>)tris-(pyridine-4-thio-amide-\k<i>N</i>)bis-(thio-cyanate-\k<i>N</i>)cobalt(II)
 aceto-nitrile disolvate and
 tetra-kis-(pyridine-4-thio-amide-\k<i>N</i>)bis-(thio-cyanate-\k<i>N</i>)nickel(II)
 methanol penta-solvate.
;
_journal_coeditor_code WM5443
_journal_issue 'Pt 7'
_journal_name_full 'Acta crystallographica. Section E, Crystallographic communications'
_journal_page_first 964
_journal_page_last 969
_journal_paper_doi 10.1107/S2056989018007612
_journal_volume 74
_journal_year 2018
_chemical_formula_iupac '[Co (N C S)2 (C2 H3 N) (C6 H6 N2 S)3], 2C2 H3 N'
_chemical_formula_moiety 'C22 H21 Co N9 S5, 2C2 H3 N'
_chemical_formula_sum 'C26 H27 Co N11 S5'
_chemical_formula_weight 712.81
_chemical_name_systematic
'(Acetonitrile-\k<i>N</i>)tris(pyridine-4-thioamide-\k<i>N</i>)bis(thiocyanato-\k<i>N</i>)cobalt(II) acetonitrile disolvate'
_space_group_crystal_system monoclinic
_space_group_IT_number 14
_space_group_name_Hall '-P 2ybc'
_space_group_name_H-M_alt 'P 1 21/c 1'
_atom_sites_solution_hydrogens mixed
_audit_creation_method SHELXL-2014
_cell_angle_alpha 90
_cell_angle_beta 93.273(3)
_cell_angle_gamma 90
_cell_formula_units_Z 4
_cell_length_a 11.3566(4)
_cell_length_b 12.3251(2)
_cell_length_c 23.7557(8)
_cell_measurement_reflns_used 25043
_cell_measurement_temperature 200(2)
_cell_measurement_theta_max 27.005
_cell_measurement_theta_min 1.717
_cell_volume 3319.69(17)
_computing_cell_refinement
;
X-Area (Stoe, 2008)
;
_computing_data_collection
;
X-Area (Stoe, 2008)
;
_computing_data_reduction
;
X-Area (Stoe, 2008)
;
_computing_molecular_graphics
;
Diamond (Brandenburg, 1990)
;
_computing_publication_material
;
Publcif (Westrip, 2010)
;
_computing_structure_refinement
;
SHELXL-2014 (Sheldrick, 2015)
;
_computing_structure_solution
;
SHELXS-97 (Sheldrick, 2008)
;
_diffrn_ambient_temperature 200(2)
_diffrn_measured_fraction_theta_full 0.993
_diffrn_measured_fraction_theta_max 0.994
_diffrn_measurement_device_type 'STOE IPDS-2'
_diffrn_measurement_method 'Omega scans'
_diffrn_radiation_type MoK\a
_diffrn_radiation_wavelength 0.71073
_diffrn_reflns_av_R_equivalents 0.0272
_diffrn_reflns_limit_h_max 14
_diffrn_reflns_limit_h_min -14
_diffrn_reflns_limit_k_max 15
_diffrn_reflns_limit_k_min -14
_diffrn_reflns_limit_l_max 30
_diffrn_reflns_limit_l_min -30
_diffrn_reflns_number 25043
_diffrn_reflns_theta_full 25.242
_diffrn_reflns_theta_max 27.005
_diffrn_reflns_theta_min 1.717
_exptl_absorpt_coefficient_mu 0.868
_exptl_absorpt_correction_type none
_exptl_crystal_colour brown
_exptl_crystal_density_diffrn 1.426
_exptl_crystal_description block
_exptl_crystal_F_000 1468
_exptl_crystal_size_max 0.12
_exptl_crystal_size_mid 0.10
_exptl_crystal_size_min 0.08
_refine_diff_density_max 0.340
_refine_diff_density_min -0.327
_refine_ls_extinction_method none
_refine_ls_goodness_of_fit_ref 1.037
_refine_ls_hydrogen_treatment constr
_refine_ls_matrix_type full
_refine_ls_number_parameters 419
_refine_ls_number_reflns 7218
_refine_ls_number_restraints 9
_refine_ls_restrained_S_all 1.036
_refine_ls_R_factor_all 0.0433
_refine_ls_R_factor_gt 0.0321
_refine_ls_shift/su_max 0.002
_refine_ls_shift/su_mean 0.000
_refine_ls_structure_factor_coef Fsqd
_refine_ls_weighting_details 'w=1/[\s^2^(Fo^2^)+(0.0441P)^2^+0.5907P] where P=(Fo^2^+2Fc^2^)/3'
_refine_ls_weighting_scheme calc
_refine_ls_wR_factor_gt 0.0757
_refine_ls_wR_factor_ref 0.0795
_reflns_number_gt 6002
_reflns_number_total 7218
_reflns_threshold_expression 'I > 2\s(I)'
_cod_data_source_file wm5443sup1.cif
_cod_data_source_block Compound1
_cod_original_sg_symbol_H-M 'P 21/c'
_cod_database_code 2311573
_shelx_space_group_comment
;
The symmetry employed for this shelxl refinement is uniquely defined
by the following loop, which should always be used as a source of
symmetry information in preference to the above space-group names.
They are only intended as comments.
;
_shelxl_version_number 2.014

loop_
_space_group_symop_operation_xyz
'x, y, z'
'-x, y+1/2, -z+1/2'
'-x, -y, -z'
'x, -y-1/2, z-1/2'

loop_
_atom_site_type_symbol
_atom_site_label
_atom_site_fract_x
_atom_site_fract_y
_atom_site_fract_z
_atom_site_U_iso_or_equiv
_atom_site_adp_type
_atom_site_calc_flag
_atom_site_occupancy
_atom_site_disorder_assembly
_atom_site_disorder_group
Co Co1 0.62828(2) 0.49502(2) 0.82672(2) 0.02661(7) Uani d 1 . .
N N1 0.70292(15) 0.34698(13) 0.80907(7) 0.0359(3) Uani d 1 . .
C C1 0.73383(16) 0.26112(15) 0.79702(7) 0.0307(4) Uani d 1 . .
S S1 0.77894(5) 0.13954(4) 0.78062(2) 0.03821(11) Uani d 1 . .
N N2 0.55051(14) 0.64072(13) 0.84732(6) 0.0343(3) Uani d 1 . .
C C2 0.52817(15) 0.72538(15) 0.86457(7) 0.0295(4) Uani d 1 . .
S S2 0.49682(5) 0.84533(4) 0.88860(2) 0.04202(12) Uani d 1 . .
N N3 0.61781(15) 0.44151(14) 0.91443(6) 0.0387(4) Uani d 1 . .
C C3 0.61548(19) 0.40477(17) 0.95811(8) 0.0409(4) Uani d 1 . .
C C4 0.6128(3) 0.3573(2) 1.01395(10) 0.0704(8) Uani d 1 . .
H H4A 0.6403 0.2820 1.0128 0.106 Uiso calc 1 . .
H H4B 0.5319 0.3589 1.0263 0.106 Uiso calc 1 . .
H H4C 0.6644 0.3989 1.0405 0.106 Uiso calc 1 . .
N N4 0.3375(2) 0.6038(3) 0.56403(10) 0.0857(9) Uani d 1 . .
C C5 0.2523(3) 0.5621(2) 0.57241(10) 0.0576(6) Uani d 1 . .
C C6 0.1421(3) 0.5092(3) 0.58145(13) 0.0799(10) Uani d 1 . .
H H6A 0.0807 0.5639 0.5858 0.120 Uiso calc 1 . .
H H6B 0.1505 0.4647 0.6156 0.120 Uiso calc 1 . .
H H6C 0.1200 0.4628 0.5490 0.120 Uiso calc 1 . .
N N5 -0.1359(7) 0.5306(5) 1.0399(3) 0.087(3) Uani d 0.62 A 1
C C7 -0.0520(6) 0.5785(5) 1.04825(19) 0.0699(16) Uani d 0.62 A 1
C C8 0.0562(13) 0.6419(14) 1.0603(7) 0.082(4) Uani d 0.62 A 1
H H8A 0.0494 0.6828 1.0954 0.123 Uiso calc 0.62 A 1
H H8B 0.0672 0.6925 1.0292 0.123 Uiso calc 0.62 A 1
H H8C 0.1239 0.5928 1.0643 0.123 Uiso calc 0.62 A 1
N N5' -0.1549(9) 0.4866(8) 1.0254(4) 0.063(2) Uani d 0.38 B 2
C C7' -0.1247(6) 0.4336(6) 0.9894(3) 0.0539(16) Uani d 0.38 B 2
C C8' -0.0796(19) 0.3668(18) 0.9442(9) 0.061(4) Uani d 0.38 B 2
H H8D -0.0008 0.3922 0.9356 0.091 Uiso calc 0.38 B 2
H H8E -0.1328 0.3726 0.9104 0.091 Uiso calc 0.38 B 2
H H8F -0.0749 0.2909 0.9564 0.091 Uiso calc 0.38 B 2
N N11 0.80040(13) 0.56775(12) 0.85214(6) 0.0302(3) Uani d 1 . .
C C11 0.89844(17) 0.54836(16) 0.82515(8) 0.0339(4) Uani d 1 . .
H H11 0.8952 0.4946 0.7964 0.041 Uiso calc 1 . .
C C12 1.00400(17) 0.60162(16) 0.83647(7) 0.0340(4) Uani d 1 . .
H H12 1.0706 0.5846 0.8157 0.041 Uiso calc 1 . .
C C13 1.01251(16) 0.68036(15) 0.87846(7) 0.0293(3) Uani d 1 . .
C C14 0.91243(17) 0.69721(16) 0.90835(7) 0.0333(4) Uani d 1 . .
H H14 0.9146 0.7476 0.9387 0.040 Uiso calc 1 . .
C C15 0.80988(17) 0.64104(16) 0.89414(7) 0.0332(4) Uani d 1 . .
H H15 0.7426 0.6548 0.9150 0.040 Uiso calc 1 . .
C C16 1.12262(16) 0.74442(15) 0.89216(7) 0.0324(4) Uani d 1 . .
N N12 1.21164(14) 0.72915(15) 0.85928(7) 0.0397(4) Uani d 1 . .
H H1N 1.2027 0.6957 0.8266 0.060 Uiso d 1 . .
H H2N 1.2754 0.7687 0.8661 0.060 Uiso d 1 . .
S S11 1.13309(5) 0.83113(5) 0.94560(2) 0.04363(13) Uani d 1 . .
N N21 0.45275(13) 0.43047(12) 0.80859(6) 0.0304(3) Uani d 1 . .
C C21 0.37190(16) 0.43714(17) 0.84752(8) 0.0365(4) Uani d 1 . .
H H21 0.3943 0.4691 0.8829 0.044 Uiso calc 1 . .
C C22 0.25792(17) 0.39979(17) 0.83859(8) 0.0378(4) Uani d 1 . .
H H22 0.2043 0.4034 0.8678 0.045 Uiso calc 1 . .
C C23 0.22269(16) 0.35688(15) 0.78638(8) 0.0329(4) Uani d 1 . .
C C24 0.30512(17) 0.35158(16) 0.74560(8) 0.0341(4) Uani d 1 . .
H H24 0.2837 0.3240 0.7091 0.041 Uiso calc 1 . .
C C25 0.41881(16) 0.38689(15) 0.75876(7) 0.0317(4) Uani d 1 . .
H H25 0.4755 0.3799 0.7311 0.038 Uiso calc 1 . .
C C26 0.09837(16) 0.32242(16) 0.77362(8) 0.0362(4) Uani d 1 . .
N N22 0.05589(16) 0.25230(17) 0.80962(9) 0.0536(5) Uani d 1 . .
H H3N -0.0138 0.2228 0.8021 0.080 Uiso d 1 . .
H H4N 0.0964 0.2277 0.8396 0.080 Uiso d 1 . .
S S21 0.02293(4) 0.37470(4) 0.71886(2) 0.03954(12) Uani d 1 . .
N N31 0.63857(13) 0.54138(12) 0.73865(6) 0.0284(3) Uani d 1 . .
C C31 0.56230(16) 0.61090(15) 0.71318(7) 0.0304(4) Uani d 1 . .
H H31 0.5006 0.6392 0.7342 0.037 Uiso calc 1 . .
C C32 0.56864(17) 0.64377(15) 0.65764(7) 0.0329(4) Uani d 1 . .
H H32 0.5107 0.6910 0.6407 0.039 Uiso calc 1 . .
C C33 0.66128(17) 0.60637(15) 0.62729(7) 0.0325(4) Uani d 1 . .
C C34 0.73991(17) 0.53387(16) 0.65314(7) 0.0334(4) Uani d 1 . .
H H34 0.8040 0.5065 0.6334 0.040 Uiso calc 1 . .
C C35 0.72442(16) 0.50179(15) 0.70767(7) 0.0324(4) Uani d 1 . .
H H35 0.7768 0.4492 0.7243 0.039 Uiso calc 1 . .
C C36 0.67792(19) 0.64037(17) 0.56790(8) 0.0399(4) Uani d 1 . .
N N32 0.58298(19) 0.63969(19) 0.53393(7) 0.0565(5) Uani d 1 . .
H H5N 0.5843 0.6602 0.4985 0.085 Uiso d 1 . .
H H6N 0.5141 0.6151 0.5435 0.085 Uiso d 1 . .
S S31 0.81118(6) 0.67528(6) 0.54887(2) 0.05599(16) Uani d 1 . .

loop_
_atom_site_aniso_label
_atom_site_aniso_U_11
_atom_site_aniso_U_22
_atom_site_aniso_U_33
_atom_site_aniso_U_12
_atom_site_aniso_U_13
_atom_site_aniso_U_23
Co1 0.02609(12) 0.02759(12) 0.02615(11) -0.00033(9) 0.00155(8) -0.00024(9)
N1 0.0378(9) 0.0323(8) 0.0376(8) 0.0035(7) 0.0024(6) 0.0008(6)
C1 0.0272(8) 0.0343(10) 0.0306(8) -0.0027(7) 0.0019(6) 0.0036(7)
S1 0.0420(3) 0.0280(2) 0.0453(2) 0.0007(2) 0.0089(2) -0.00051(19)
N2 0.0336(8) 0.0337(8) 0.0356(7) 0.0017(7) 0.0027(6) -0.0023(6)
C2 0.0281(9) 0.0343(10) 0.0260(7) -0.0013(7) 0.0008(6) 0.0017(7)
S2 0.0581(3) 0.0324(2) 0.0357(2) 0.0065(2) 0.0041(2) -0.00340(19)
N3 0.0387(9) 0.0450(10) 0.0323(8) -0.0007(8) 0.0018(6) 0.0051(7)
C3 0.0459(11) 0.0408(11) 0.0365(10) 0.0055(9) 0.0063(8) 0.0020(8)
C4 0.106(2) 0.0678(17) 0.0391(11) 0.0193(16) 0.0174(13) 0.0178(12)
N4 0.0587(15) 0.141(3) 0.0563(13) -0.0153(16) -0.0072(11) 0.0269(15)
C5 0.0606(16) 0.0687(17) 0.0430(12) -0.0035(13) -0.0019(11) 0.0062(11)
C6 0.099(2) 0.081(2) 0.0614(16) -0.0387(19) 0.0166(16) -0.0124(14)
N5 0.129(7) 0.067(4) 0.072(4) 0.025(4) 0.055(4) 0.004(3)
C7 0.101(4) 0.062(3) 0.051(2) 0.038(3) 0.041(3) 0.021(2)
C8 0.103(9) 0.084(6) 0.061(4) 0.041(6) 0.026(5) 0.020(4)
N5' 0.061(4) 0.070(7) 0.059(5) 0.013(4) 0.006(4) 0.004(4)
C7' 0.044(3) 0.061(4) 0.054(4) -0.002(3) -0.010(3) 0.026(3)
C8' 0.061(7) 0.064(8) 0.057(9) 0.006(7) -0.003(6) 0.016(5)
N11 0.0289(7) 0.0315(8) 0.0300(7) -0.0015(6) 0.0009(6) -0.0007(6)
C11 0.0320(9) 0.0357(10) 0.0342(9) -0.0019(8) 0.0031(7) -0.0070(7)
C12 0.0300(9) 0.0388(10) 0.0335(9) -0.0020(8) 0.0047(7) -0.0044(7)
C13 0.0301(9) 0.0312(9) 0.0264(8) -0.0012(7) -0.0012(6) 0.0033(6)
C14 0.0342(9) 0.0360(10) 0.0296(8) -0.0003(8) 0.0004(7) -0.0056(7)
C15 0.0302(9) 0.0392(10) 0.0304(8) -0.0014(8) 0.0035(7) -0.0039(7)
C16 0.0333(9) 0.0330(9) 0.0304(8) -0.0019(8) -0.0027(7) 0.0054(7)
N12 0.0305(8) 0.0489(10) 0.0397(8) -0.0079(7) 0.0009(6) -0.0052(7)
S11 0.0460(3) 0.0464(3) 0.0382(2) -0.0120(2) 0.0000(2) -0.0079(2)
N21 0.0278(7) 0.0309(8) 0.0325(7) -0.0026(6) 0.0015(6) -0.0017(6)
C21 0.0308(9) 0.0469(11) 0.0319(9) -0.0028(8) 0.0026(7) -0.0053(8)
C22 0.0297(9) 0.0481(11) 0.0359(9) -0.0017(8) 0.0046(7) -0.0020(8)
C23 0.0292(9) 0.0297(9) 0.0395(9) -0.0006(7) -0.0004(7) 0.0018(7)
C24 0.0325(9) 0.0348(10) 0.0349(9) -0.0010(8) 0.0008(7) -0.0032(7)
C25 0.0307(9) 0.0331(9) 0.0315(8) -0.0023(7) 0.0029(7) -0.0026(7)
C26 0.0289(9) 0.0351(10) 0.0446(10) 0.0002(8) 0.0019(7) -0.0040(8)
N22 0.0319(9) 0.0620(13) 0.0661(12) -0.0109(9) -0.0058(8) 0.0201(10)
S21 0.0325(2) 0.0461(3) 0.0393(2) 0.0015(2) -0.00403(18) -0.0051(2)
N31 0.0294(7) 0.0308(7) 0.0253(6) -0.0011(6) 0.0026(5) 0.0001(5)
C31 0.0299(9) 0.0317(9) 0.0298(8) 0.0007(7) 0.0027(7) 0.0004(7)
C32 0.0344(9) 0.0327(9) 0.0313(8) 0.0004(8) -0.0005(7) 0.0017(7)
C33 0.0373(10) 0.0324(9) 0.0279(8) -0.0075(8) 0.0011(7) -0.0014(7)
C34 0.0327(9) 0.0382(10) 0.0299(8) -0.0014(8) 0.0051(7) -0.0032(7)
C35 0.0305(9) 0.0363(10) 0.0304(8) 0.0017(8) 0.0024(7) -0.0001(7)
C36 0.0496(12) 0.0416(11) 0.0288(8) -0.0045(9) 0.0054(8) 0.0012(8)
N32 0.0536(12) 0.0857(15) 0.0298(8) -0.0040(11) -0.0003(8) 0.0136(9)
S31 0.0562(3) 0.0740(4) 0.0391(3) -0.0196(3) 0.0143(2) 0.0030(3)

loop_
_atom_type_symbol
_atom_type_description
_atom_type_scat_dispersion_real
_atom_type_scat_dispersion_imag
_atom_type_scat_source
C C 0.0033 0.0016 'International Tables Vol C Tables 4.2.6.8 and 6.1.1.4'
H H 0.0000 0.0000 'International Tables Vol C Tables 4.2.6.8 and 6.1.1.4'
N N 0.0061 0.0033 'International Tables Vol C Tables 4.2.6.8 and 6.1.1.4'
S S 0.1246 0.1234 'International Tables Vol C Tables 4.2.6.8 and 6.1.1.4'
Co Co 0.3494 0.9721 'International Tables Vol C Tables 4.2.6.8 and 6.1.1.4'

loop_
_geom_angle_atom_site_label_1
_geom_angle_atom_site_label_2
_geom_angle_atom_site_label_3
_geom_angle
_geom_angle_publ_flag
N1 Co1 N2 177.65(6) y
N1 Co1 N21 91.08(6) y
N2 Co1 N21 88.02(6) y
N1 Co1 N31 89.52(6) y
N2 Co1 N31 92.66(6) y
N21 Co1 N31 90.26(6) y
N1 Co1 N3 88.41(6) y
N2 Co1 N3 89.39(6) y
N21 Co1 N3 88.82(6) y
N31 Co1 N3 177.72(6) y
N1 Co1 N11 92.70(6) y
N2 Co1 N11 88.06(6) y
N21 Co1 N11 174.69(5) y
N31 Co1 N11 93.50(5) y
N3 Co1 N11 87.56(6) y
C1 N1 Co1 173.25(16) ?
N1 C1 S1 179.26(19) ?
C2 N2 Co1 166.49(16) ?
N2 C2 S2 179.66(17) ?
C3 N3 Co1 173.73(17) ?
N3 C3 C4 179.7(3) ?
C3 C4 H4A 109.5 ?
C3 C4 H4B 109.5 ?
H4A C4 H4B 109.5 ?
C3 C4 H4C 109.5 ?
H4A C4 H4C 109.5 ?
H4B C4 H4C 109.5 ?
N4 C5 C6 178.3(3) ?
C5 C6 H6A 109.5 ?
C5 C6 H6B 109.5 ?
H6A C6 H6B 109.5 ?
C5 C6 H6C 109.5 ?
H6A C6 H6C 109.5 ?
H6B C6 H6C 109.5 ?
N5 C7 C8 178.7(8) ?
C7 C8 H8A 109.5 ?
C7 C8 H8B 109.5 ?
H8A C8 H8B 109.5 ?
C7 C8 H8C 109.5 ?
H8A C8 H8C 109.5 ?
H8B C8 H8C 109.5 ?
N5' C7' C8' 177.0(11) ?
C7' C8' H8D 109.5 ?
C7' C8' H8E 109.5 ?
H8D C8' H8E 109.5 ?
C7' C8' H8F 109.5 ?
H8D C8' H8F 109.5 ?
H8E C8' H8F 109.5 ?
C11 N11 C15 116.21(16) ?
C11 N11 Co1 123.08(12) ?
C15 N11 Co1 120.56(12) ?
N11 C11 C12 124.01(17) ?
N11 C11 H11 118.0 ?
C12 C11 H11 118.0 ?
C11 C12 C13 119.72(17) ?
C11 C12 H12 120.1 ?
C13 C12 H12 120.1 ?
C14 C13 C12 116.44(17) ?
C14 C13 C16 120.45(16) ?
C12 C13 C16 123.11(16) ?
C15 C14 C13 120.22(16) ?
C15 C14 H14 119.9 ?
C13 C14 H14 119.9 ?
N11 C15 C14 123.29(16) ?
N11 C15 H15 118.4 ?
C14 C15 H15 118.4 ?
N12 C16 C13 116.87(16) ?
N12 C16 S11 121.24(15) ?
C13 C16 S11 121.88(13) ?
C16 N12 H1N 122.2 ?
C16 N12 H2N 117.4 ?
H1N N12 H2N 118.3 ?
C25 N21 C21 117.44(16) ?
C25 N21 Co1 122.63(12) ?
C21 N21 Co1 119.88(12) ?
N21 C21 C22 123.13(17) ?
N21 C21 H21 118.4 ?
C22 C21 H21 118.4 ?
C21 C22 C23 119.05(17) ?
C21 C22 H22 120.5 ?
C23 C22 H22 120.5 ?
C22 C23 C24 118.11(17) ?
C22 C23 C26 120.86(16) ?
C24 C23 C26 120.96(16) ?
C25 C24 C23 119.13(17) ?
C25 C24 H24 120.4 ?
C23 C24 H24 120.4 ?
N21 C25 C24 123.06(16) ?
N21 C25 H25 118.5 ?
C24 C25 H25 118.5 ?
N22 C26 C23 115.48(17) ?
N22 C26 S21 124.91(16) ?
C23 C26 S21 119.58(14) ?
C26 N22 H3N 119.6 ?
C26 N22 H4N 123.7 ?
H3N N22 H4N 116.4 ?
C31 N31 C35 117.08(14) ?
C31 N31 Co1 122.23(11) ?
C35 N31 Co1 120.68(12) ?
N31 C31 C32 123.38(16) ?
N31 C31 H31 118.3 ?
C32 C31 H31 118.3 ?
C31 C32 C33 118.66(17) ?
C31 C32 H32 120.7 ?
C33 C32 H32 120.7 ?
C34 C33 C32 118.28(16) ?
C34 C33 C36 119.17(17) ?
C32 C33 C36 122.54(18) ?
C35 C34 C33 119.35(17) ?
C35 C34 H34 120.3 ?
C33 C34 H34 120.3 ?
N31 C35 C34 123.11(17) ?
N31 C35 H35 118.4 ?
C34 C35 H35 118.4 ?
N32 C36 C33 115.85(18) ?
N32 C36 S31 124.40(15) ?
C33 C36 S31 119.75(15) ?
C36 N32 H5N 121.9 ?
C36 N32 H6N 123.8 ?
H5N N32 H6N 114.2 ?

loop_
_geom_bond_atom_site_label_1
_geom_bond_atom_site_label_2
_geom_bond_distance
_geom_bond_publ_flag
Co1 N1 2.0650(16) y
Co1 N2 2.0720(16) y
Co1 N21 2.1666(15) y
Co1 N31 2.1785(14) y
Co1 N3 2.1950(15) y
Co1 N11 2.2032(15) y
N1 C1 1.156(2) ?
C1 S1 1.6378(19) ?
N2 C2 1.155(2) ?
C2 S2 1.6314(19) ?
N3 C3 1.134(2) ?
C3 C4 1.451(3) ?
C4 H4A 0.9800 ?
C4 H4B 0.9800 ?
C4 H4C 0.9800 ?
N4 C5 1.123(4) ?
C5 C6 1.439(4) ?
C6 H6A 0.9800 ?
C6 H6B 0.9800 ?
C6 H6C 0.9800 ?
N5 C7 1.129(8) ?
C7 C8 1.470(14) ?
C8 H8A 0.9800 ?
C8 H8B 0.9800 ?
C8 H8C 0.9800 ?
N5' C7' 1.144(9) ?
C7' C8' 1.469(15) ?
C8' H8D 0.9800 ?
C8' H8E 0.9800 ?
C8' H8F 0.9800 ?
N11 C11 1.338(2) ?
N11 C15 1.346(2) ?
C11 C12 1.380(3) ?
C11 H11 0.9500 ?
C12 C13 1.391(3) ?
C12 H12 0.9500 ?
C13 C14 1.390(2) ?
C13 C16 1.499(3) ?
C14 C15 1.380(3) ?
C14 H14 0.9500 ?
C15 H15 0.9500 ?
C16 N12 1.326(2) ?
C16 S11 1.6583(19) ?
N12 H1N 0.8799 ?
N12 H2N 0.8800 ?
N21 C25 1.336(2) ?
N21 C21 1.342(2) ?
C21 C22 1.379(3) ?
C21 H21 0.9500 ?
C22 C23 1.386(3) ?
C22 H22 0.9500 ?
C23 C24 1.387(3) ?
C23 C26 1.489(3) ?
C24 C25 1.381(3) ?
C24 H24 0.9500 ?
C25 H25 0.9500 ?
C26 N22 1.326(3) ?
C26 S21 1.647(2) ?
N22 H3N 0.8799 ?
N22 H4N 0.8800 ?
N31 C31 1.338(2) ?
N31 C35 1.346(2) ?
C31 C32 1.386(2) ?
C31 H31 0.9500 ?
C32 C33 1.388(3) ?
C32 H32 0.9500 ?
C33 C34 1.382(3) ?
C33 C36 1.494(2) ?
C34 C35 1.375(2) ?
C34 H34 0.9500 ?
C35 H35 0.9500 ?
C36 N32 1.309(3) ?
C36 S31 1.661(2) ?
N32 H5N 0.8800 ?
N32 H6N 0.8799 ?

loop_
_geom_hbond_atom_site_label_D
_geom_hbond_atom_site_label_H
_geom_hbond_atom_site_label_A
_geom_hbond_site_symmetry_A
_geom_hbond_distance_DH
_geom_hbond_distance_HA
_geom_hbond_distance_DA
_geom_hbond_angle_DHA
C4 H4C N5' 1_655 0.98 2.37 3.081(12) 129.3
C6 H6C S31 3_666 0.98 3.02 3.901(3) 150.2
C11 H11 S21 1_655 0.95 2.83 3.6556(18) 146.3
C12 H12 S1 2_756 0.95 3.01 3.8491(18) 148.1
N12 H1N S1 2_756 0.88 2.66 3.5097(17) 162.9
N12 H2N S2 1_655 0.88 2.71 3.5731(17) 166.8
C21 H21 N3 . 0.95 2.63 3.134(3) 113.8
C22 H22 N5 3_567 0.95 2.50 3.384(7) 154.0
C25 H25 S2 2_646 0.95 2.91 3.7172(18) 143.6
N22 H3N S1 1_455 0.88 2.59 3.4715(19) 178.9
N22 H4N S31 2_646 0.88 2.87 3.729(2) 166.7
C34 H34 S11 2_746 0.95 2.98 3.7698(19) 141.9
C35 H35 N1 . 0.95 2.56 3.094(2) 115.9
C35 H35 S21 1_655 0.95 2.95 3.7301(19) 140.0
N32 H5N S2 4_575 0.88 2.74 3.5390(18) 151.5
N32 H6N N4 . 0.88 2.10 2.951(3) 163.5
C8 H8B S11 1_455 0.98 2.76 3.728(19) 171.6
C8' H8D N5' 3_567 0.98 2.46 3.26(2) 139.7
C8' H8F S11 3_667 0.98 2.88 3.65(3) 136.6
